data_1541815
loop_
_publ_author_name
'Bityutskii, P.N.'
'Khitrova, V.I.'

_publ_section_title
;
 Structure of potassium, rubidium, and cesium nickelates of composition
 Mex Ni O2
;
_journal_name_full Kristallografiya
_journal_page_first 122
_journal_page_last 126
_journal_volume 14
_journal_year 1969
_chemical_formula_sum 'K0.14 Ni O2'
_space_group_IT_number 166
_symmetry_space_group_name_Hall '-R 3 2"'
_symmetry_space_group_name_H-M 'R -3 m :H'
_cell_angle_alpha 90
_cell_angle_beta 90
_cell_angle_gamma 120
_cell_formula_units_Z 3
_cell_length_a 2.82
_cell_length_b 2.82
_cell_length_c 19.14999
_cell_volume 131.886
_citation_journal_id_ASTM KRISAJ
_cod_data_source_file Bityutskii_KRISAJ_1969_40.cif
_cod_data_source_block K0.14Ni1O2
_cod_original_cell_volume 131.8856
_cod_original_formula_sum 'K0.14 Ni1 O2'
_cod_database_code 1541815

loop_
_symmetry_equiv_pos_as_xyz
x,y,z
-y,x-y,z
-x+y,-x,z
y,x,-z
-x,-x+y,-z
x-y,-y,-z
-x,-y,-z
y,-x+y,-z
x-y,x,-z
-y,-x,z
x,x-y,z
-x+y,y,z
x+2/3,y+1/3,z+1/3
-y+2/3,x-y+1/3,z+1/3
-x+y+2/3,-x+1/3,z+1/3
y+2/3,x+1/3,-z+1/3
-x+2/3,-x+y+1/3,-z+1/3
x-y+2/3,-y+1/3,-z+1/3
-x+2/3,-y+1/3,-z+1/3
y+2/3,-x+y+1/3,-z+1/3
x-y+2/3,x+1/3,-z+1/3
-y+2/3,-x+1/3,z+1/3
x+2/3,x-y+1/3,z+1/3
-x+y+2/3,y+1/3,z+1/3
x+1/3,y+2/3,z+2/3
-y+1/3,x-y+2/3,z+2/3
-x+y+1/3,-x+2/3,z+2/3
y+1/3,x+2/3,-z+2/3
-x+1/3,-x+y+2/3,-z+2/3
x-y+1/3,-y+2/3,-z+2/3
-x+1/3,-y+2/3,-z+2/3
y+1/3,-x+y+2/3,-z+2/3
x-y+1/3,x+2/3,-z+2/3
-y+1/3,-x+2/3,z+2/3
x+1/3,x-y+2/3,z+2/3
-x+y+1/3,y+2/3,z+2/3

loop_
_atom_site_label
_atom_site_type_symbol
_atom_site_fract_x
_atom_site_fract_y
_atom_site_fract_z
_atom_site_occupancy
_atom_site_U_iso_or_equiv
K1 K+1 0 0 0.17 0.07 0.0
O1 O-2 0 0 0.39 1 0.0
Ni1 Ni+3 0 0 0 1 0.0
